data_2217892
loop_
_publ_author_name
'Xie, Hui-Dong'
'Xie, Cheng-Zhi'
'Dang, Fang-Fang'

_publ_section_title
;
 Diaquabis(pyrazine-2-carboxylato-\k^2^<i>N</i>^1^,<i>O</i>)manganese(II)
 dihydrate
;
_journal_coeditor_code CS2069
_journal_issue 4
_journal_name_full 'Acta Crystallographica Section E'
_journal_page_first m558
_journal_paper_doi 10.1107/S1600536808006417
_journal_volume 64
_journal_year 2008
_chemical_formula_iupac '[Mn (C5 H3 N2 O2)2 (H2 O)2], 2H2 O'
_chemical_formula_moiety 'C10 H10 Mn N4 O6, 2H2 O'
_chemical_formula_sum 'C10 H14 Mn N4 O8'
_chemical_formula_weight 373.19
_chemical_name_systematic
;
Diaquabis(pyrazine-2-carboxylato-\k^2^N^1^,O)manganese(II) dihydrate
;
_space_group_IT_number 14
_symmetry_cell_setting monoclinic
_symmetry_space_group_name_Hall '-P 2yn'
_symmetry_space_group_name_H-M 'P 1 21/n 1'
_atom_sites_solution_hydrogens geom
_atom_sites_solution_primary direct
_atom_sites_solution_secondary difmap
_audit_creation_method SHELXL-97
_cell_angle_alpha 90.00
_cell_angle_beta 102.207(5)
_cell_angle_gamma 90.00
_cell_formula_units_Z 2
_cell_length_a 7.233(2)
_cell_length_b 13.003(4)
_cell_length_c 8.257(3)
_cell_measurement_reflns_used 931
_cell_measurement_temperature 293(2)
_cell_measurement_theta_max 26.4
_cell_measurement_theta_min 2.97
_cell_volume 759.0(4)
_computing_cell_refinement 'SMART (Bruker, 2001)'
_computing_data_collection 'SMART (Bruker, 2001)'
_computing_data_reduction 'SAINT (Bruker, 2001)'
_computing_molecular_graphics 'SHELXTL (Sheldrick, 2008)'
_computing_publication_material 'SHELXTL (Sheldrick, 2008)'
_computing_structure_refinement 'SHELXL97 (Sheldrick, 2008)'
_computing_structure_solution 'SHELXS97 (Sheldrick, 2008)'
_diffrn_ambient_temperature 293(2)
_diffrn_measured_fraction_theta_full 0.997
_diffrn_measured_fraction_theta_max 0.997
_diffrn_measurement_device_type 'Bruker SMART 1000 CCD area-detector'
_diffrn_measurement_method '\f and \w'
_diffrn_radiation_monochromator graphite
_diffrn_radiation_source 'fine-focus sealed tube'
_diffrn_radiation_type MoK\a
_diffrn_radiation_wavelength 0.71073
_diffrn_reflns_av_R_equivalents 0.0250
_diffrn_reflns_av_sigmaI/netI 0.0296
_diffrn_reflns_limit_h_max 9
_diffrn_reflns_limit_h_min -7
_diffrn_reflns_limit_k_max 15
_diffrn_reflns_limit_k_min -16
_diffrn_reflns_limit_l_max 9
_diffrn_reflns_limit_l_min -10
_diffrn_reflns_number 4297
_diffrn_reflns_theta_full 26.40
_diffrn_reflns_theta_max 26.40
_diffrn_reflns_theta_min 2.97
_diffrn_standards_decay_% 0
_diffrn_standards_interval_count 0
_diffrn_standards_number 0
_exptl_absorpt_coefficient_mu 0.914
_exptl_absorpt_correction_T_max 0.9142
_exptl_absorpt_correction_T_min 0.8384
_exptl_absorpt_correction_type multi-scan
_exptl_absorpt_process_details '(SADABS; Sheldrick, 2004)'
_exptl_crystal_colour light-yellow
_exptl_crystal_density_diffrn 1.633
_exptl_crystal_density_method 'not measured'
_exptl_crystal_description block
_exptl_crystal_F_000 382
_exptl_crystal_size_max 0.20
_exptl_crystal_size_mid 0.10
_exptl_crystal_size_min 0.10
_refine_diff_density_max 0.330
_refine_diff_density_min -0.229
_refine_ls_extinction_method none
_refine_ls_goodness_of_fit_ref 1.083
_refine_ls_hydrogen_treatment constr
_refine_ls_matrix_type full
_refine_ls_number_parameters 106
_refine_ls_number_reflns 1552
_refine_ls_number_restraints 0
_refine_ls_restrained_S_all 1.083
_refine_ls_R_factor_all 0.0459
_refine_ls_R_factor_gt 0.0316
_refine_ls_shift/su_max 0.000
_refine_ls_shift/su_mean 0.000
_refine_ls_structure_factor_coef Fsqd
_refine_ls_weighting_details 'calc w=1/[\s^2^(Fo^2^)+(0.0336P)^2^+0.3749P] where P=(Fo^2^+2Fc^2^)/3'
_refine_ls_weighting_scheme calc
_refine_ls_wR_factor_gt 0.0732
_refine_ls_wR_factor_ref 0.0806
_reflns_number_gt 1252
_reflns_number_total 1552
_reflns_threshold_expression I>2\s(I)
_cod_data_source_file cs2069.cif
_cod_data_source_block I
_cod_original_cell_volume 759.1(4)
_cod_original_sg_symbol_H-M 'P 21/n'
_cod_database_code 2217892
_cod_database_fobs_code 2217892

loop_
_symmetry_equiv_pos_as_xyz
'x, y, z'
'-x+1/2, y+1/2, -z+1/2'
'-x, -y, -z'
'x-1/2, -y-1/2, z-1/2'

loop_
_atom_site_type_symbol
_atom_site_label
_atom_site_fract_x
_atom_site_fract_y
_atom_site_fract_z
_atom_site_U_iso_or_equiv
_atom_site_adp_type
_atom_site_calc_flag
_atom_site_refinement_flags
_atom_site_occupancy
Mn Mn1 0.0000 0.5000 0.0000 0.02497(15) Uani d S 1
C C2 0.3799(3) 0.50843(18) 0.2061(3) 0.0321(5) Uani d . 1
O O1 0.2234(2) 0.40214(13) -0.0110(2) 0.0374(4) Uani d . 1
N N1 0.2126(3) 0.55522(15) 0.1991(2) 0.0344(5) Uani d . 1
C C1 0.3768(3) 0.41836(17) 0.0906(3) 0.0316(5) Uani d . 1
C C5 0.2082(4) 0.6331(2) 0.3022(3) 0.0449(6) Uani d . 1
H H5 0.0940 0.6661 0.3015 0.054 Uiso calc R 1
O O2 0.5231(2) 0.36634(14) 0.1034(2) 0.0461(5) Uani d . 1
N N2 0.5373(3) 0.62300(17) 0.4146(3) 0.0457(5) Uani d . 1
C C3 0.5411(3) 0.5443(2) 0.3121(3) 0.0388(6) Uani d . 1
H H3 0.6561 0.5123 0.3119 0.047 Uiso calc R 1
C C4 0.3699(4) 0.6661(2) 0.4106(3) 0.0495(7) Uani d . 1
H H4 0.3612 0.7200 0.4827 0.059 Uiso calc R 1
O O3 0.0978(2) 0.60221(15) -0.1543(2) 0.0554(5) Uani d . 1
H H3A 0.2145 0.6136 -0.1497 0.083 Uiso d R 1
H H3B 0.0328 0.6326 -0.2386 0.083 Uiso d R 1
O O4 0.9068(3) 0.69223(17) 0.5751(3) 0.0703(7) Uani d . 1
H H4B 0.7931 0.6798 0.5266 0.105 Uiso d R 1
H H4A 0.9341 0.7505 0.5398 0.105 Uiso d R 1

loop_
_atom_site_aniso_label
_atom_site_aniso_U_11
_atom_site_aniso_U_22
_atom_site_aniso_U_33
_atom_site_aniso_U_12
_atom_site_aniso_U_13
_atom_site_aniso_U_23
Mn1 0.0141(2) 0.0262(2) 0.0330(3) 0.00080(19) 0.00120(16) 0.0019(2)
C2 0.0266(10) 0.0339(12) 0.0354(12) -0.0008(10) 0.0058(9) 0.0064(10)
O1 0.0273(8) 0.0382(10) 0.0439(10) -0.0004(7) 0.0009(7) -0.0047(8)
N1 0.0285(10) 0.0322(11) 0.0419(11) 0.0015(8) 0.0061(8) 0.0012(9)
C1 0.0253(11) 0.0315(12) 0.0388(13) -0.0017(9) 0.0081(9) 0.0025(10)
C5 0.0421(15) 0.0396(15) 0.0527(16) 0.0052(11) 0.0098(12) -0.0058(12)
O2 0.0262(9) 0.0475(11) 0.0635(12) 0.0075(8) 0.0071(8) -0.0069(9)
N2 0.0465(13) 0.0424(13) 0.0438(13) -0.0070(10) -0.0005(10) -0.0009(10)
C3 0.0305(12) 0.0406(13) 0.0429(14) -0.0025(10) 0.0022(10) 0.0032(12)
C4 0.0584(17) 0.0384(15) 0.0495(16) -0.0011(13) 0.0066(13) -0.0080(12)
O3 0.0276(9) 0.0690(14) 0.0664(13) -0.0023(8) 0.0024(9) 0.0293(11)
O4 0.0569(13) 0.0736(16) 0.0679(14) -0.0166(11) -0.0148(11) 0.0273(12)

loop_
_atom_type_symbol
_atom_type_description
_atom_type_scat_dispersion_real
_atom_type_scat_dispersion_imag
_atom_type_scat_source
C C 0.0033 0.0016 'International Tables Vol C Tables 4.2.6.8 and 6.1.1.4'
H H 0.0000 0.0000 'International Tables Vol C Tables 4.2.6.8 and 6.1.1.4'
N N 0.0061 0.0033 'International Tables Vol C Tables 4.2.6.8 and 6.1.1.4'
O O 0.0106 0.0060 'International Tables Vol C Tables 4.2.6.8 and 6.1.1.4'
Mn Mn 0.3368 0.7283 'International Tables Vol C Tables 4.2.6.8 and 6.1.1.4'

loop_
_geom_angle_atom_site_label_1
_geom_angle_atom_site_label_2
_geom_angle_atom_site_label_3
_geom_angle_site_symmetry_1
_geom_angle_site_symmetry_3
_geom_angle
_geom_angle_publ_flag
O3 Mn1 O3 . 3_565 180.0 ?
O3 Mn1 O1 . 3_565 90.24(7) yes
O3 Mn1 O1 3_565 3_565 89.76(7) ?
O3 Mn1 O1 . . 89.76(7) yes
O3 Mn1 O1 3_565 . 90.24(7) ?
O1 Mn1 O1 3_565 . 180.0 ?
O3 Mn1 N1 . 3_565 91.51(8) yes
O3 Mn1 N1 3_565 3_565 88.49(8) ?
O1 Mn1 N1 3_565 3_565 78.35(7) ?
O1 Mn1 N1 . 3_565 101.65(7) yes
O3 Mn1 N1 . . 88.49(8) yes
O3 Mn1 N1 3_565 . 91.51(8) ?
O1 Mn1 N1 3_565 . 101.65(7) ?
O1 Mn1 N1 . . 78.35(7) yes
N1 Mn1 N1 3_565 . 180.00(8) ?
N1 C2 C3 . . 120.4(2) ?
N1 C2 C1 . . 115.55(19) ?
C3 C2 C1 . . 124.1(2) ?
C1 O1 Mn1 . . 116.93(15) ?
C5 N1 C2 . . 117.5(2) ?
C5 N1 Mn1 . . 129.97(17) ?
C2 N1 Mn1 . . 112.20(15) ?
O2 C1 O1 . . 125.5(2) ?
O2 C1 C2 . . 118.1(2) ?
O1 C1 C2 . . 116.42(19) ?
N1 C5 C4 . . 121.3(2) ?
N1 C5 H5 . . 119.3 ?
C4 C5 H5 . . 119.3 ?
C4 N2 C3 . . 116.7(2) ?
N2 C3 C2 . . 122.2(2) ?
N2 C3 H3 . . 118.9 ?
C2 C3 H3 . . 118.9 ?
N2 C4 C5 . . 121.9(3) ?
N2 C4 H4 . . 119.1 ?
C5 C4 H4 . . 119.1 ?
Mn1 O3 H3A . . 123.4 ?
Mn1 O3 H3B . . 126.9 ?
H3A O3 H3B . . 109.2 ?
H4B O4 H4A . . 106.2 ?

loop_
_geom_bond_atom_site_label_1
_geom_bond_atom_site_label_2
_geom_bond_site_symmetry_2
_geom_bond_distance
_geom_bond_publ_flag
Mn1 O3 . 2.0670(18) yes
Mn1 O3 3_565 2.0670(18) ?
Mn1 O1 3_565 2.0738(16) ?
Mn1 O1 . 2.0738(16) yes
Mn1 N1 3_565 2.1246(19) ?
Mn1 N1 . 2.1246(19) yes
C2 N1 . 1.345(3) ?
C2 C3 . 1.383(3) ?
C2 C1 . 1.507(3) ?
O1 C1 . 1.259(3) yes
N1 C5 . 1.328(3) ?
C1 O2 . 1.242(3) yes
C5 C4 . 1.382(4) ?
C5 H5 . 0.9300 ?
N2 C4 . 1.328(4) ?
N2 C3 . 1.332(3) ?
C3 H3 . 0.9300 ?
C4 H4 . 0.9300 ?
O3 H3A . 0.8500 ?
O3 H3B . 0.8500 ?
O4 H4B . 0.8500 ?
O4 H4A . 0.8501 ?

loop_
_geom_hbond_atom_site_label_D
_geom_hbond_atom_site_label_H
_geom_hbond_atom_site_label_A
_geom_hbond_site_symmetry_A
_geom_hbond_distance_DH
_geom_hbond_distance_HA
_geom_hbond_distance_DA
_geom_hbond_angle_DHA
O3 H3B O4 1_454 0.85 1.79 2.639(3) 175.8
O3 H3A O2 3_665 0.85 1.87 2.715(2) 170.9
O4 H4A O2 2_655 0.85 1.98 2.806(3) 163.8
O4 H4B N2 . 0.85 2.03 2.865(3) 169.5
